data_4337321
loop_
_publ_author_name
'Liu, Juan'
'Zhang, Hua-Bin'
'Tan, Yan-Xi'
'Wang, Fei'
'Kang, Yao'
'Zhang, Jian'

_publ_section_title
;
 Structural Diversity and Photoluminescent Properties of Zinc
 Benzotriazole-5-carboxylate Coordination Polymers.
;
_journal_issue 3
_journal_name_full 'Inorganic chemistry'
_journal_page_first 1500
_journal_page_last 1506
_journal_paper_doi 10.1021/ic402467g
_journal_volume 53
_journal_year 2014
_chemical_formula_moiety 'C10 H7 N5 O2 Zn, C3 H7 N O'
_chemical_formula_sum 'C13 H14 N6 O3 Zn'
_chemical_formula_weight 367.67
_chemical_name_systematic
; 
 ? 
;
_space_group_IT_number 56
_symmetry_cell_setting orthorhombic
_symmetry_space_group_name_Hall '-P 2ab 2ac'
_symmetry_space_group_name_H-M 'P c c n'
_atom_sites_solution_hydrogens geom
_atom_sites_solution_primary direct
_atom_sites_solution_secondary difmap
_audit_creation_method SHELXL-97
_cell_angle_alpha 90.00
_cell_angle_beta 90.00
_cell_angle_gamma 90.00
_cell_formula_units_Z 8
_cell_length_a 14.531(2)
_cell_length_b 21.960(2)
_cell_length_c 9.8361(14)
_cell_measurement_reflns_used 1108
_cell_measurement_temperature 293(2)
_cell_measurement_theta_max 29.0085
_cell_measurement_theta_min 2.3205
_cell_volume 3138.7(7)
_computing_structure_refinement 'SHELXL-97 (Sheldrick, 1997)'
_computing_structure_solution 'SHELXS-97 (Sheldrick, 1990)'
_diffrn_ambient_temperature 293(2)
_diffrn_detector_area_resol_mean none
_diffrn_measured_fraction_theta_full 0.901
_diffrn_measured_fraction_theta_max 0.901
_diffrn_measurement_device_type 'Mercury2 (2x2 bin mode)'
_diffrn_measurement_method CCD_Profile_fitting
_diffrn_radiation_monochromator graphite
_diffrn_radiation_source 'fine-focus sealed tube'
_diffrn_radiation_type MoK\a
_diffrn_radiation_wavelength 0.71073
_diffrn_reflns_av_R_equivalents 0.0470
_diffrn_reflns_av_sigmaI/netI 0.0695
_diffrn_reflns_limit_h_max 17
_diffrn_reflns_limit_h_min -12
_diffrn_reflns_limit_k_max 26
_diffrn_reflns_limit_k_min -21
_diffrn_reflns_limit_l_max 11
_diffrn_reflns_limit_l_min -6
_diffrn_reflns_number 6056
_diffrn_reflns_theta_full 25.00
_diffrn_reflns_theta_max 25.00
_diffrn_reflns_theta_min 2.80
_diffrn_standards_decay_% none
_diffrn_standards_interval_count none
_diffrn_standards_interval_time none
_diffrn_standards_number none
_exptl_absorpt_coefficient_mu 1.589
_exptl_absorpt_correction_T_max 0.7417
_exptl_absorpt_correction_T_min 0.7417
_exptl_absorpt_correction_type multi-scan
_exptl_absorpt_process_details 'SADABS (Sheldrick, 1996)'
_exptl_crystal_colour colourless
_exptl_crystal_density_diffrn 1.556
_exptl_crystal_density_method 'not measured'
_exptl_crystal_description block
_exptl_crystal_F_000 1504
_exptl_crystal_size_max 0.20
_exptl_crystal_size_mid 0.20
_exptl_crystal_size_min 0.20
_refine_diff_density_max 0.526
_refine_diff_density_min -0.414
_refine_diff_density_rms 0.090
_refine_ls_extinction_method none
_refine_ls_goodness_of_fit_ref 1.008
_refine_ls_hydrogen_treatment refall
_refine_ls_matrix_type full
_refine_ls_number_parameters 183
_refine_ls_number_reflns 2492
_refine_ls_number_restraints 0
_refine_ls_restrained_S_all 1.008
_refine_ls_R_factor_all 0.0900
_refine_ls_R_factor_gt 0.0546
_refine_ls_shift/su_max 0.053
_refine_ls_shift/su_mean 0.008
_refine_ls_structure_factor_coef Fsqd
_refine_ls_weighting_details 'calc w=1/[\s^2^(Fo^2^)+(0.0785P)^2^+0.0000P] where P=(Fo^2^+2Fc^2^)/3'
_refine_ls_weighting_scheme calc
_refine_ls_wR_factor_gt 0.1346
_refine_ls_wR_factor_ref 0.1533
_reflns_number_gt 1672
_reflns_number_total 2492
_reflns_threshold_expression >2sigma(I)
_cod_data_source_file ic402467g_si_002.cif
_cod_data_source_block 2
_cod_original_sg_symbol_H-M Pccn
_cod_database_code 4337321

loop_
_symmetry_equiv_pos_as_xyz
'x, y, z'
'-x+1/2, -y+1/2, z'
'-x, y+1/2, -z+1/2'
'x+1/2, -y, -z+1/2'
'-x, -y, -z'
'x-1/2, y-1/2, -z'
'x, -y-1/2, z-1/2'
'-x-1/2, y, z-1/2'

loop_
_atom_site_label
_atom_site_type_symbol
_atom_site_fract_x
_atom_site_fract_y
_atom_site_fract_z
_atom_site_U_iso_or_equiv
_atom_site_adp_type
_atom_site_occupancy
_atom_site_symmetry_multiplicity
_atom_site_calc_flag
_atom_site_refinement_flags
Zn1 Zn 0.14161(4) 0.36740(2) 0.08943(6) 0.0293(3) Uani 1 1 d .
N4 N 0.0938(3) 0.2832(2) 0.0915(5) 0.0412(12) Uani 1 1 d .
C5 C -0.1385(3) 0.5675(2) 0.1883(5) 0.0280(12) Uani 1 1 d .
N3 N -0.1721(3) 0.61221(19) 0.1068(4) 0.0314(10) Uani 1 1 d .
O2 O 0.0522(3) 0.43027(17) 0.1301(4) 0.0463(11) Uani 1 1 d .
N2 N -0.2377(3) 0.64157(18) 0.1742(5) 0.0327(11) Uani 1 1 d .
C9 C -0.1000(4) 0.4873(3) 0.3925(6) 0.0497(16) Uani 1 1 d .
H9A H -0.0850 0.4602 0.4615 0.060 Uiso 1 1 calc R
C10 C 0.0154(4) 0.4320(2) 0.2466(6) 0.0394(14) Uani 1 1 d .
N1 N -0.2467(3) 0.61733(18) 0.2985(5) 0.0342(11) Uani 1 1 d .
C12 C -0.0537(4) 0.4828(2) 0.2672(6) 0.0369(13) Uani 1 1 d .
C13 C -0.1843(4) 0.5705(2) 0.3109(6) 0.0338(13) Uani 1 1 d .
O1 O 0.0313(3) 0.3965(2) 0.3384(5) 0.0738(15) Uani 1 1 d .
C15 C -0.0712(3) 0.5222(2) 0.1643(6) 0.0323(13) Uani 1 1 d .
H15A H -0.0403 0.5196 0.0817 0.039 Uiso 1 1 calc R
C16 C -0.1656(4) 0.5299(3) 0.4162(6) 0.0454(16) Uani 1 1 d .
H16A H -0.1966 0.5320 0.4988 0.054 Uiso 1 1 calc R
N5 N 0.0642(6) 0.1917(2) 0.0239(8) 0.090(2) Uani 1 1 d .
H5A H 0.0675 0.1582 -0.0211 0.108 Uiso 1 1 calc R
C18 C 0.1162(5) 0.2399(3) 0.0055(9) 0.073(2) Uani 1 1 d .
H18A H 0.1624 0.2430 -0.0595 0.087 Uiso 1 1 calc R
C51 C 0.0271(6) 0.2593(4) 0.1662(10) 0.116(4) Uani 1 1 d .
H51A H -0.0014 0.2786 0.2391 0.139 Uiso 1 1 calc R
C50 C 0.0069(9) 0.2035(4) 0.1218(12) 0.138(5) Uani 1 1 d .
H50A H -0.0392 0.1781 0.1545 0.165 Uiso 1 1 calc R
N6 N -0.1943(15) 0.1256(7) 0.356(2) 0.256(7) Uiso 1 1 d .
C61 C -0.1782(11) 0.0826(9) 0.237(2) 0.294(10) Uiso 1 1 d .
H61A H -0.1251 0.0578 0.2555 0.441 Uiso 1 1 calc R
H61B H -0.1681 0.1058 0.1559 0.441 Uiso 1 1 calc R
H61C H -0.2311 0.0569 0.2256 0.441 Uiso 1 1 calc R
C60 C -0.134(2) 0.1393(14) 0.451(4) 0.49(3) Uiso 1 1 d .
H60A H -0.1600 0.1692 0.5111 0.737 Uiso 1 1 calc R
H60B H -0.0794 0.1554 0.4098 0.737 Uiso 1 1 calc R
H60C H -0.1191 0.1033 0.5017 0.737 Uiso 1 1 calc R
O3 O -0.285(3) 0.1760(13) 0.467(5) 0.61(2) Uiso 1 1 d .
C62 C -0.2871(19) 0.1643(11) 0.321(3) 0.318(12) Uiso 1 1 d .
H62A H -0.3232 0.1740 0.2457 0.381 Uiso 1 1 calc R

loop_
_atom_site_aniso_label
_atom_site_aniso_U_11
_atom_site_aniso_U_22
_atom_site_aniso_U_33
_atom_site_aniso_U_23
_atom_site_aniso_U_13
_atom_site_aniso_U_12
Zn1 0.0342(4) 0.0286(4) 0.0249(4) 0.0019(3) -0.0014(3) 0.0014(2)
N4 0.052(3) 0.037(3) 0.035(3) -0.001(3) -0.002(2) -0.006(2)
C5 0.033(3) 0.028(3) 0.022(3) 0.002(3) 0.000(2) 0.004(2)
N3 0.033(2) 0.035(2) 0.027(3) 0.005(2) 0.000(2) 0.0032(18)
O2 0.056(3) 0.054(2) 0.029(2) 0.004(2) 0.009(2) 0.0222(19)
N2 0.033(3) 0.037(3) 0.028(3) 0.000(2) 0.006(2) 0.0079(19)
C9 0.070(4) 0.047(3) 0.032(4) 0.014(3) 0.008(3) 0.018(3)
C10 0.049(4) 0.034(3) 0.035(4) 0.009(3) -0.003(3) 0.010(2)
N1 0.038(3) 0.038(3) 0.027(3) 0.003(2) 0.005(2) 0.0088(19)
C12 0.040(3) 0.041(3) 0.029(3) 0.002(3) 0.006(3) 0.007(2)
C13 0.037(3) 0.033(3) 0.032(3) 0.004(3) 0.002(3) 0.001(2)
O1 0.104(4) 0.067(3) 0.051(3) 0.028(3) 0.018(3) 0.048(3)
C15 0.033(3) 0.038(3) 0.025(3) 0.003(3) 0.005(2) 0.006(2)
C16 0.053(4) 0.054(4) 0.029(4) 0.007(3) 0.011(3) 0.016(3)
N5 0.147(7) 0.033(3) 0.088(6) -0.008(4) -0.038(5) -0.018(4)
C18 0.080(5) 0.046(4) 0.091(7) -0.026(5) 0.008(5) -0.005(3)
C51 0.153(9) 0.092(6) 0.102(8) -0.041(6) 0.064(7) -0.068(6)
C50 0.201(12) 0.098(7) 0.115(10) -0.038(7) 0.067(9) -0.104(7)

loop_
_atom_type_symbol
_atom_type_description
_atom_type_scat_dispersion_real
_atom_type_scat_dispersion_imag
_atom_type_scat_source
C C 0.0033 0.0016 'International Tables Vol C Tables 4.2.6.8 and 6.1.1.4'
H H 0.0000 0.0000 'International Tables Vol C Tables 4.2.6.8 and 6.1.1.4'
N N 0.0061 0.0033 'International Tables Vol C Tables 4.2.6.8 and 6.1.1.4'
O O 0.0106 0.0060 'International Tables Vol C Tables 4.2.6.8 and 6.1.1.4'
Zn Zn 0.2839 1.4301 'International Tables Vol C Tables 4.2.6.8 and 6.1.1.4'

loop_
_geom_angle_atom_site_label_1
_geom_angle_atom_site_label_2
_geom_angle_atom_site_label_3
_geom_angle
_geom_angle_site_symmetry_1
_geom_angle_site_symmetry_3
O2 Zn1 N4 115.40(18) . .
O2 Zn1 N1 108.20(18) . 4_565
N4 Zn1 N1 116.02(18) . 4_565
O2 Zn1 N3 100.68(17) . 5_565
N4 Zn1 N3 107.04(19) . 5_565
N1 Zn1 N3 108.16(18) 4_565 5_565
C18 N4 C51 104.6(6) . .
C18 N4 Zn1 125.7(5) . .
C51 N4 Zn1 129.4(5) . .
N3 C5 C13 108.0(4) . .
N3 C5 C15 131.2(5) . .
C13 C5 C15 120.8(5) . .
N2 N3 C5 108.3(4) . .
N2 N3 Zn1 121.6(3) . 5_565
C5 N3 Zn1 130.0(3) . 5_565
C10 O2 Zn1 119.5(4) . .
N3 N2 N1 109.4(4) . .
C16 C9 C12 122.4(6) . .
C16 C9 H9A 118.8 . .
C12 C9 H9A 118.8 . .
O1 C10 O2 125.0(5) . .
O1 C10 C12 119.9(5) . .
O2 C10 C12 115.1(5) . .
N2 N1 C13 108.3(4) . .
N2 N1 Zn1 121.2(3) . 4_465
C13 N1 Zn1 127.9(4) . 4_465
C15 C12 C9 121.3(5) . .
C15 C12 C10 119.6(5) . .
C9 C12 C10 119.1(5) . .
N1 C13 C16 132.2(5) . .
N1 C13 C5 106.0(5) . .
C16 C13 C5 121.7(5) . .
C12 C15 C5 117.0(5) . .
C12 C15 H15A 121.5 . .
C5 C15 H15A 121.5 . .
C9 C16 C13 116.8(6) . .
C9 C16 H16A 121.6 . .
C13 C16 H16A 121.6 . .
C50 N5 C18 108.1(7) . .
C50 N5 H5A 126.0 . .
C18 N5 H5A 125.9 . .
N5 C18 N4 110.6(7) . .
N5 C18 H18A 124.7 . .
N4 C18 H18A 124.7 . .
N4 C51 C50 110.1(8) . .
N4 C51 H51A 124.9 . .
C50 C51 H51A 124.9 . .
N5 C50 C51 106.5(8) . .
N5 C50 H50A 126.7 . .
C51 C50 H50A 126.8 . .
C60 N6 C61 126(3) . .
C60 N6 C62 126(3) . .
C61 N6 C62 107(2) . .
N6 C61 H61A 109.5 . .
N6 C61 H61B 109.5 . .
H61A C61 H61B 109.5 . .
N6 C61 H61C 109.5 . .
H61A C61 H61C 109.5 . .
H61B C61 H61C 109.5 . .
N6 C60 H60A 109.5 . .
N6 C60 H60B 109.5 . .
H60A C60 H60B 109.5 . .
N6 C60 H60C 109.5 . .
H60A C60 H60C 109.5 . .
H60B C60 H60C 109.5 . .
O3 C62 N6 82(2) . .
O3 C62 H62A 138.9 . .
N6 C62 H62A 138.8 . .

loop_
_geom_bond_atom_site_label_1
_geom_bond_atom_site_label_2
_geom_bond_distance
_geom_bond_site_symmetry_2
Zn1 O2 1.938(3) .
Zn1 N4 1.975(4) .
Zn1 N1 1.991(4) 4_565
Zn1 N3 2.030(4) 5_565
N4 C18 1.314(8) .
N4 C51 1.325(9) .
C5 N3 1.358(6) .
C5 C13 1.378(7) .
C5 C15 1.416(6) .
N3 N2 1.329(6) .
N3 Zn1 2.030(4) 5_565
O2 C10 1.265(7) .
N2 N1 1.339(6) .
C9 C16 1.356(8) .
C9 C12 1.407(8) .
C9 H9A 0.9300 .
C10 O1 1.216(7) .
C10 C12 1.514(7) .
N1 C13 1.376(6) .
N1 Zn1 1.991(4) 4_465
C12 C15 1.355(7) .
C13 C16 1.393(8) .
C15 H15A 0.9300 .
C16 H16A 0.9300 .
N5 C50 1.300(11) .
N5 C18 1.312(9) .
N5 H5A 0.8600 .
C18 H18A 0.9300 .
C51 C50 1.334(10) .
C51 H51A 0.9300 .
C50 H50A 0.9300 .
N6 C60 1.32(4) .
N6 C61 1.52(2) .
N6 C62 1.63(3) .
C61 H61A 0.9600 .
C61 H61B 0.9600 .
C61 H61C 0.9600 .
C60 H60A 0.9600 .
C60 H60B 0.9600 .
C60 H60C 0.9600 .
O3 C62 1.46(4) .
C62 H62A 0.9300 .
